data_4340659
loop_
_publ_author_name
'Comanescu, Cezar C.'
'Iluc, Vlad M.'

_publ_section_title
;
 Flexible Coordination of Diphosphine Ligands Leading to cis and trans
 Pd(0), Pd(II), and Rh(I) Complexes.
;
_journal_issue 16
_journal_name_full 'Inorganic chemistry'
_journal_page_first 8517
_journal_page_last 8528
_journal_paper_doi 10.1021/ic5010566
_journal_volume 53
_journal_year 2014
_chemical_formula_sum 'C26 H40 P2'
_chemical_formula_weight 414.52
_chemical_name_systematic
; 
 ? 
;
_space_group_IT_number 2
_symmetry_cell_setting triclinic
_symmetry_space_group_name_Hall '-P 1'
_symmetry_space_group_name_H-M 'P -1'
_atom_sites_solution_hydrogens geom
_atom_sites_solution_primary direct
_atom_sites_solution_secondary difmap
_audit_creation_method SHELXL-97
_cell_angle_alpha 88.779(2)
_cell_angle_beta 78.166(2)
_cell_angle_gamma 72.008(2)
_cell_formula_units_Z 1
_cell_length_a 7.1305(9)
_cell_length_b 7.2635(9)
_cell_length_c 12.7304(17)
_cell_measurement_reflns_used 9679
_cell_measurement_temperature 120(2)
_cell_measurement_theta_max 26.484
_cell_measurement_theta_min 2.389
_cell_volume 613.14(14)
_computing_structure_refinement 'SHELXL-97 (Sheldrick, 1997)'
_computing_structure_solution 'SHELXS-97 (Sheldrick, 1990)'
_diffrn_ambient_temperature 120(2)
_diffrn_detector_area_resol_mean 8.33
_diffrn_measured_fraction_theta_full 0.997
_diffrn_measured_fraction_theta_max 0.997
_diffrn_measurement_device_type 'Bruker APEX II'
_diffrn_measurement_method 'combination of \w- and \f-scans'
_diffrn_radiation_monochromator graphite
_diffrn_radiation_source 'fine-focus sealed tube'
_diffrn_radiation_type MoK\a
_diffrn_radiation_wavelength 0.71073
_diffrn_reflns_av_R_equivalents 0.0235
_diffrn_reflns_av_sigmaI/netI 0.0149
_diffrn_reflns_limit_h_max 8
_diffrn_reflns_limit_h_min -8
_diffrn_reflns_limit_k_max 8
_diffrn_reflns_limit_k_min -8
_diffrn_reflns_limit_l_max 15
_diffrn_reflns_limit_l_min -15
_diffrn_reflns_number 12575
_diffrn_reflns_theta_full 25.00
_diffrn_reflns_theta_max 25.00
_diffrn_reflns_theta_min 1.64
_diffrn_standards_decay_% 0
_diffrn_standards_interval_count 0
_diffrn_standards_interval_time 0
_diffrn_standards_number 0
_exptl_absorpt_coefficient_mu 0.187
_exptl_absorpt_correction_T_max 0.9628
_exptl_absorpt_correction_T_min 0.8895
_exptl_absorpt_correction_type multi-scan
_exptl_absorpt_process_details 'Bruker AXS area detector scaling and absorption correction'
_exptl_crystal_density_diffrn 1.123
_exptl_crystal_density_method 'not measured'
_exptl_crystal_description block
_exptl_crystal_F_000 226
_exptl_crystal_size_max 0.20
_exptl_crystal_size_mid 0.15
_exptl_crystal_size_min 0.10
_refine_diff_density_max 0.366
_refine_diff_density_min -0.174
_refine_diff_density_rms 0.039
_refine_ls_extinction_method none
_refine_ls_goodness_of_fit_ref 1.084
_refine_ls_hydrogen_treatment constr
_refine_ls_matrix_type full
_refine_ls_number_parameters 131
_refine_ls_number_reflns 2158
_refine_ls_number_restraints 0
_refine_ls_restrained_S_all 1.084
_refine_ls_R_factor_all 0.0288
_refine_ls_R_factor_gt 0.0271
_refine_ls_shift/su_max 0.001
_refine_ls_shift/su_mean 0.000
_refine_ls_structure_factor_coef Fsqd
_refine_ls_weighting_details 'calc w=1/[\s^2^(Fo^2^)+(0.0335P)^2^+0.2544P] where P=(Fo^2^+2Fc^2^)/3'
_refine_ls_weighting_scheme calc
_refine_ls_wR_factor_gt 0.0706
_refine_ls_wR_factor_ref 0.0721
_reflns_number_gt 2056
_reflns_number_total 2158
_reflns_threshold_expression >2sigma(I)
_cod_data_source_file ic5010566_si_002.cif
_cod_data_source_block cc04
_cod_depositor_comments 'Adding full bibliography for 4340659--4340669.cif.'
_cod_original_sg_symbol_H-M P-1
_cod_database_code 4340659

loop_
_symmetry_equiv_pos_as_xyz
'x, y, z'
'-x, -y, -z'

loop_
_atom_site_label
_atom_site_type_symbol
_atom_site_fract_x
_atom_site_fract_y
_atom_site_fract_z
_atom_site_U_iso_or_equiv
_atom_site_adp_type
_atom_site_occupancy
_atom_site_symmetry_multiplicity
_atom_site_calc_flag
_atom_site_refinement_flags
C1 C -0.07758(18) 0.94753(17) 0.99648(9) 0.0159(3) Uani 1 1 d .
H1A H -0.0059 0.8108 0.9718 0.019 Uiso 1 1 calc R
H1B H -0.1623 0.9486 1.0687 0.019 Uiso 1 1 calc R
P1 P 0.08034(4) 0.80235(4) 0.75412(2) 0.01359(11) Uani 1 1 d .
C14 C -0.45877(19) 1.25213(18) 0.78489(11) 0.0220(3) Uani 1 1 d .
H14 H -0.5421 1.3229 0.7388 0.026 Uiso 1 1 calc R
C31 C 0.15514(19) 0.87841(17) 0.61527(10) 0.0177(3) Uani 1 1 d .
H31 H 0.0381 0.9081 0.5789 0.021 Uiso 1 1 calc R
C32 C -0.01142(19) 0.59454(17) 0.73141(10) 0.0178(3) Uani 1 1 d .
H32 H 0.1089 0.4885 0.6935 0.021 Uiso 1 1 calc R
C33 C 0.2192(2) 1.0594(2) 0.62132(12) 0.0285(3) Uani 1 1 d .
H33A H 0.2654 1.0967 0.5485 0.043 Uiso 1 1 calc R
H33B H 0.3292 1.0322 0.6604 0.043 Uiso 1 1 calc R
H33C H 0.1043 1.1656 0.6590 0.043 Uiso 1 1 calc R
C34 C 0.3298(2) 0.71227(19) 0.55301(10) 0.0240(3) Uani 1 1 d .
H34A H 0.3839 0.7568 0.4835 0.036 Uiso 1 1 calc R
H34B H 0.2812 0.6036 0.5412 0.036 Uiso 1 1 calc R
H34C H 0.4362 0.6700 0.5944 0.036 Uiso 1 1 calc R
C35 C -0.1691(2) 0.6291(2) 0.66241(12) 0.0290(3) Uani 1 1 d .
H35A H -0.1998 0.5086 0.6533 0.044 Uiso 1 1 calc R
H35B H -0.1169 0.6714 0.5919 0.044 Uiso 1 1 calc R
H35C H -0.2922 0.7296 0.6977 0.044 Uiso 1 1 calc R
C36 C -0.0845(2) 0.51859(19) 0.84013(11) 0.0245(3) Uani 1 1 d .
H36A H -0.1201 0.4016 0.8287 0.037 Uiso 1 1 calc R
H36B H -0.2033 0.6180 0.8803 0.037 Uiso 1 1 calc R
H36C H 0.0229 0.4875 0.8810 0.037 Uiso 1 1 calc R
C16 C -0.38738(19) 1.19383(18) 0.96067(10) 0.0198(3) Uani 1 1 d .
H16 H -0.4242 1.2250 1.0357 0.024 Uiso 1 1 calc R
C15 C -0.51032(19) 1.29805(18) 0.89432(11) 0.0225(3) Uani 1 1 d .
H15 H -0.6292 1.4003 0.9237 0.027 Uiso 1 1 calc R
C13 C -0.28514(19) 1.10244(18) 0.74299(10) 0.0188(3) Uani 1 1 d .
H13 H -0.2517 1.0709 0.6680 0.023 Uiso 1 1 calc R
C12 C -0.15752(18) 0.99634(17) 0.80850(10) 0.0148(3) Uani 1 1 d .
C11 C -0.21053(18) 1.04408(17) 0.91977(10) 0.0153(3) Uani 1 1 d .

loop_
_atom_site_aniso_label
_atom_site_aniso_U_11
_atom_site_aniso_U_22
_atom_site_aniso_U_33
_atom_site_aniso_U_23
_atom_site_aniso_U_13
_atom_site_aniso_U_12
C1 0.0190(6) 0.0158(6) 0.0136(6) 0.0007(4) -0.0027(5) -0.0068(5)
P1 0.01464(17) 0.01173(17) 0.01386(17) -0.00027(11) -0.00454(12) -0.00224(12)
C14 0.0184(6) 0.0189(6) 0.0295(7) 0.0025(5) -0.0112(5) -0.0030(5)
C31 0.0189(6) 0.0172(6) 0.0153(6) 0.0012(5) -0.0032(5) -0.0038(5)
C32 0.0196(6) 0.0119(6) 0.0215(6) -0.0010(5) -0.0057(5) -0.0036(5)
C33 0.0340(8) 0.0217(7) 0.0288(7) 0.0036(6) 0.0002(6) -0.0119(6)
C34 0.0243(7) 0.0251(7) 0.0176(6) -0.0015(5) -0.0006(5) -0.0028(6)
C35 0.0377(8) 0.0225(7) 0.0362(8) 0.0031(6) -0.0216(7) -0.0139(6)
C36 0.0286(7) 0.0201(7) 0.0274(7) 0.0039(5) -0.0060(6) -0.0114(6)
C16 0.0184(6) 0.0207(6) 0.0192(6) -0.0031(5) 0.0004(5) -0.0072(5)
C15 0.0146(6) 0.0189(6) 0.0305(7) -0.0039(5) -0.0016(5) -0.0018(5)
C13 0.0203(6) 0.0184(6) 0.0183(6) -0.0008(5) -0.0072(5) -0.0045(5)
C12 0.0152(6) 0.0117(6) 0.0182(6) -0.0003(5) -0.0042(5) -0.0048(5)
C11 0.0165(6) 0.0137(6) 0.0178(6) 0.0006(5) -0.0030(5) -0.0082(5)

loop_
_atom_type_symbol
_atom_type_description
_atom_type_scat_dispersion_real
_atom_type_scat_dispersion_imag
_atom_type_scat_source
C C 0.0033 0.0016 'International Tables Vol C Tables 4.2.6.8 and 6.1.1.4'
H H 0.0000 0.0000 'International Tables Vol C Tables 4.2.6.8 and 6.1.1.4'
P P 0.1023 0.0942 'International Tables Vol C Tables 4.2.6.8 and 6.1.1.4'

loop_
_geom_angle_atom_site_label_1
_geom_angle_atom_site_label_2
_geom_angle_atom_site_label_3
_geom_angle
_geom_angle_site_symmetry_1
_geom_angle_site_symmetry_3
C11 C1 C1 111.10(12) . 2_577
C11 C1 H1A 109.4 . .
C1 C1 H1A 109.4 2_577 .
C11 C1 H1B 109.4 . .
C1 C1 H1B 109.4 2_577 .
H1A C1 H1B 108.0 . .
C12 P1 C31 102.76(5) . .
C12 P1 C32 102.25(6) . .
C31 P1 C32 102.83(6) . .
C15 C14 C13 119.70(12) . .
C15 C14 H14 120.1 . .
C13 C14 H14 120.1 . .
C33 C31 C34 110.57(11) . .
C33 C31 P1 108.93(9) . .
C34 C31 P1 108.62(8) . .
C33 C31 H31 109.6 . .
C34 C31 H31 109.6 . .
P1 C31 H31 109.6 . .
C35 C32 C36 110.71(11) . .
C35 C32 P1 117.05(9) . .
C36 C32 P1 109.02(9) . .
C35 C32 H32 106.5 . .
C36 C32 H32 106.5 . .
P1 C32 H32 106.5 . .
C31 C33 H33A 109.5 . .
C31 C33 H33B 109.5 . .
H33A C33 H33B 109.5 . .
C31 C33 H33C 109.5 . .
H33A C33 H33C 109.5 . .
H33B C33 H33C 109.5 . .
C31 C34 H34A 109.5 . .
C31 C34 H34B 109.5 . .
H34A C34 H34B 109.5 . .
C31 C34 H34C 109.5 . .
H34A C34 H34C 109.5 . .
H34B C34 H34C 109.5 . .
C32 C35 H35A 109.5 . .
C32 C35 H35B 109.5 . .
H35A C35 H35B 109.5 . .
C32 C35 H35C 109.5 . .
H35A C35 H35C 109.5 . .
H35B C35 H35C 109.5 . .
C32 C36 H36A 109.5 . .
C32 C36 H36B 109.5 . .
H36A C36 H36B 109.5 . .
C32 C36 H36C 109.5 . .
H36A C36 H36C 109.5 . .
H36B C36 H36C 109.5 . .
C15 C16 C11 121.55(12) . .
C15 C16 H16 119.2 . .
C11 C16 H16 119.2 . .
C14 C15 C16 119.58(12) . .
C14 C15 H15 120.2 . .
C16 C15 H15 120.2 . .
C14 C13 C12 121.66(12) . .
C14 C13 H13 119.2 . .
C12 C13 H13 119.2 . .
C13 C12 C11 118.36(11) . .
C13 C12 P1 122.62(9) . .
C11 C12 P1 118.99(9) . .
C16 C11 C12 119.13(11) . .
C16 C11 C1 118.10(11) . .
C12 C11 C1 122.68(11) . .

loop_
_geom_bond_atom_site_label_1
_geom_bond_atom_site_label_2
_geom_bond_distance
_geom_bond_site_symmetry_2
C1 C11 1.5113(17) .
C1 C1 1.542(2) 2_577
C1 H1A 0.9900 .
C1 H1B 0.9900 .
P1 C12 1.8507(12) .
P1 C31 1.8622(13) .
P1 C32 1.8698(12) .
C14 C15 1.3860(19) .
C14 C13 1.3863(18) .
C14 H14 0.9500 .
C31 C33 1.5278(18) .
C31 C34 1.5308(17) .
C31 H31 1.0000 .
C32 C35 1.5234(18) .
C32 C36 1.5300(18) .
C32 H32 1.0000 .
C33 H33A 0.9800 .
C33 H33B 0.9800 .
C33 H33C 0.9800 .
C34 H34A 0.9800 .
C34 H34B 0.9800 .
C34 H34C 0.9800 .
C35 H35A 0.9800 .
C35 H35B 0.9800 .
C35 H35C 0.9800 .
C36 H36A 0.9800 .
C36 H36B 0.9800 .
C36 H36C 0.9800 .
C16 C15 1.3862(19) .
C16 C11 1.3971(17) .
C16 H16 0.9500 .
C15 H15 0.9500 .
C13 C12 1.4029(17) .
C13 H13 0.9500 .
C12 C11 1.4107(17) .
